data_2017803
loop_
_publ_author_name
'Wang, Jing-lin'
'Liu, Bin'
'Yang, Bin-sheng'

_publ_section_title
;
 Bis{\m-2-[(2-carbamoylhydrazin-1-ylidene)methyl]phenolato}bis[chloridozinc(II)]
 methanol disolvate, with non-aromatic--aromatic \p--\p stacking and
 N---H&#x00B7;&#x00B7;&#x00B7;Cl---Zn hydrogen bonding
;
_journal_coeditor_code FA3235
_journal_issue 10
_journal_name_full 'Acta Crystallographica Section C'
_journal_page_first m280
_journal_page_last m282
_journal_paper_doi 10.1107/S0108270110033561
_journal_volume 66
_journal_year 2010
_chemical_formula_iupac '[Zn2 (C8 H8 N3 O2) Cl2] , 2C H4 O'
_chemical_formula_moiety 'C16 H16 Cl2 N6 O4 Zn2 , 2C H4 O'
_chemical_formula_sum 'C18 H24 Cl2 N6 O6 Zn2'
_chemical_formula_weight 622.07
_chemical_name_systematic
;
Bis{\m-2-[(2-carbamoylhydrazin-1-ylidene)methyl]phenolato}bis[chloridozinc(II)]
methanol disolvate
;
_space_group_IT_number 2
_symmetry_cell_setting triclinic
_symmetry_space_group_name_Hall '-P 1'
_symmetry_space_group_name_H-M 'P -1'
_atom_sites_solution_hydrogens geom
_atom_sites_solution_primary direct
_atom_sites_solution_secondary difmap
_audit_creation_method SHELXL97
_cell_angle_alpha 75.0660(10)
_cell_angle_beta 80.565(2)
_cell_angle_gamma 76.0030(10)
_cell_formula_units_Z 1
_cell_length_a 6.9061(8)
_cell_length_b 8.3585(12)
_cell_length_c 11.7666(16)
_cell_measurement_reflns_used 1243
_cell_measurement_temperature 298(2)
_cell_measurement_theta_max 23.499
_cell_measurement_theta_min 2.579
_cell_volume 633.04(15)
_computing_cell_refinement 'SMART (Bruker, 1999)'
_computing_data_collection 'SMART (Bruker, 1999)'
_computing_data_reduction 'SHELXTL (Sheldrick, 2008)'
_computing_molecular_graphics 'DIAMOND (Brandenburg, 2004)'
_computing_publication_material 'SHELXTL (Sheldrick, 2008)'
_computing_structure_refinement 'SHELXL97 (Sheldrick, 2008)'
_computing_structure_solution 'SHELXS97 (Sheldrick, 2008)'
_diffrn_ambient_temperature 298(2)
_diffrn_measured_fraction_theta_full 0.982
_diffrn_measured_fraction_theta_max 0.982
_diffrn_measurement_device_type 'Bruker SMART CCD area-detector'
_diffrn_measurement_method '\f and \w'
_diffrn_radiation_monochromator graphite
_diffrn_radiation_source 'fine-focus sealed tube'
_diffrn_radiation_type MoK\a
_diffrn_radiation_wavelength 0.71073
_diffrn_reflns_av_R_equivalents 0.0506
_diffrn_reflns_av_sigmaI/netI 0.0675
_diffrn_reflns_limit_h_max 8
_diffrn_reflns_limit_h_min -8
_diffrn_reflns_limit_k_max 7
_diffrn_reflns_limit_k_min -9
_diffrn_reflns_limit_l_max 13
_diffrn_reflns_limit_l_min -13
_diffrn_reflns_number 3291
_diffrn_reflns_theta_full 25.02
_diffrn_reflns_theta_max 25.02
_diffrn_reflns_theta_min 1.80
_exptl_absorpt_coefficient_mu 2.150
_exptl_absorpt_correction_T_max 0.8137
_exptl_absorpt_correction_T_min 0.4955
_exptl_absorpt_correction_type multi-scan
_exptl_absorpt_process_details '(SADABS; Sheldrick, 2001)'
_exptl_crystal_colour colourless
_exptl_crystal_density_diffrn 1.632
_exptl_crystal_density_method 'not measured'
_exptl_crystal_description lamellar
_exptl_crystal_F_000 316
_exptl_crystal_size_max 0.38
_exptl_crystal_size_mid 0.20
_exptl_crystal_size_min 0.10
_refine_diff_density_max 0.778
_refine_diff_density_min -0.767
_refine_ls_extinction_method none
_refine_ls_goodness_of_fit_ref 1.042
_refine_ls_hydrogen_treatment constr
_refine_ls_matrix_type full
_refine_ls_number_parameters 155
_refine_ls_number_reflns 2179
_refine_ls_number_restraints 0
_refine_ls_restrained_S_all 1.042
_refine_ls_R_factor_all 0.0781
_refine_ls_R_factor_gt 0.0572
_refine_ls_shift/su_max 0.002
_refine_ls_shift/su_mean 0.000
_refine_ls_structure_factor_coef Fsqd
_refine_ls_weighting_details 'calc w = 1/[\s^2^(Fo^2^)+(0.0794P)^2^+0.0000P] where P=(Fo^2^+2Fc^2^)/3'
_refine_ls_weighting_scheme calc
_refine_ls_wR_factor_gt 0.1363
_refine_ls_wR_factor_ref 0.1462
_reflns_number_gt 1602
_reflns_number_total 2179
_reflns_threshold_expression I>2\s(I)
_cod_data_source_file fa3235.cif
_cod_data_source_block I
_cod_database_code 2017803
_cod_database_fobs_code 2017803

loop_
_symmetry_equiv_pos_as_xyz
'x, y, z'
'-x, -y, -z'

loop_
_atom_site_type_symbol
_atom_site_label
_atom_site_fract_x
_atom_site_fract_y
_atom_site_fract_z
_atom_site_U_iso_or_equiv
_atom_site_adp_type
_atom_site_calc_flag
_atom_site_refinement_flags
_atom_site_occupancy
_atom_site_disorder_assembly
_atom_site_disorder_group
Zn Zn1 0.41340(9) 0.60071(9) 0.38095(6) 0.0428(3) Uani d . 1 . .
Cl Cl1 0.5605(2) 0.8190(2) 0.28316(16) 0.0576(5) Uani d . 1 . .
N N1 0.0202(7) 0.6473(6) 0.3053(4) 0.0461(12) Uani d . 1 . .
H H1 -0.1070 0.6756 0.3005 0.055 Uiso calc R 1 . .
N N2 0.1024(6) 0.6628(6) 0.4013(4) 0.0411(11) Uani d . 1 . .
N N3 0.0729(8) 0.5758(7) 0.1254(4) 0.0581(14) Uani d . 1 . .
H H3A 0.1496 0.5368 0.0690 0.070 Uiso calc R 1 . .
H H3B -0.0543 0.6088 0.1212 0.070 Uiso calc R 1 . .
O O1 0.3340(5) 0.5394(5) 0.2306(3) 0.0450(10) Uani d . 1 . .
O O2 0.3840(5) 0.6067(5) 0.5588(3) 0.0486(10) Uani d . 1 . .
O O3 0.3335(7) 0.4008(6) -0.0475(4) 0.0659(13) Uani d . 1 . .
H H3 0.4146 0.4395 -0.1002 0.099 Uiso calc R 1 . .
C C1 0.1512(8) 0.5852(7) 0.2194(5) 0.0422(13) Uani d . 1 . .
C C2 -0.0167(8) 0.7331(7) 0.4792(5) 0.0435(14) Uani d . 1 . .
H H2 -0.1525 0.7658 0.4689 0.052 Uiso calc R 1 . .
C C3 0.0452(8) 0.7645(7) 0.5813(5) 0.0399(13) Uani d . 1 . .
C C4 0.2431(8) 0.7066(7) 0.6158(5) 0.0405(13) Uani d . 1 . .
C C5 0.2845(9) 0.7595(8) 0.7099(5) 0.0504(15) Uani d . 1 . .
H H5 0.4142 0.7266 0.7318 0.060 Uiso calc R 1 . .
C C6 0.1376(9) 0.8606(8) 0.7729(6) 0.0560(16) Uani d . 1 . .
H H6 0.1698 0.8920 0.8366 0.067 Uiso calc R 1 . .
C C7 -0.0565(10) 0.9141(8) 0.7404(6) 0.0557(16) Uani d . 1 . .
H H7 -0.1550 0.9814 0.7819 0.067 Uiso calc R 1 . .
C C8 -0.0997(9) 0.8665(7) 0.6470(5) 0.0495(15) Uani d . 1 . .
H H8 -0.2296 0.9023 0.6255 0.059 Uiso calc R 1 . .
C C9 0.4273(14) 0.2413(11) 0.0164(7) 0.097(3) Uani d . 1 . .
H H9A 0.5704 0.2300 0.0024 0.145 Uiso calc R 1 . .
H H9B 0.3902 0.1536 -0.0091 0.145 Uiso calc R 1 . .
H H9C 0.3853 0.2316 0.0993 0.145 Uiso calc R 1 . .

loop_
_atom_site_aniso_label
_atom_site_aniso_U_11
_atom_site_aniso_U_22
_atom_site_aniso_U_33
_atom_site_aniso_U_12
_atom_site_aniso_U_13
_atom_site_aniso_U_23
Zn1 0.0242(4) 0.0549(5) 0.0449(4) 0.0024(3) -0.0063(3) -0.0121(3)
Cl1 0.0300(8) 0.0599(10) 0.0780(11) -0.0054(7) -0.0076(7) -0.0098(8)
N1 0.026(2) 0.061(3) 0.053(3) -0.001(2) -0.013(2) -0.019(2)
N2 0.029(2) 0.051(3) 0.040(3) -0.004(2) -0.004(2) -0.009(2)
N3 0.037(3) 0.091(4) 0.051(3) -0.003(3) -0.011(2) -0.030(3)
O1 0.023(2) 0.062(3) 0.050(2) -0.0021(18) -0.0090(17) -0.0159(19)
O2 0.032(2) 0.062(3) 0.041(2) 0.0190(19) -0.0119(17) -0.0155(19)
O3 0.052(3) 0.081(3) 0.056(3) -0.006(2) 0.007(2) -0.016(2)
C1 0.031(3) 0.046(3) 0.048(3) -0.011(3) -0.001(3) -0.008(3)
C2 0.023(3) 0.047(3) 0.055(4) 0.000(2) -0.006(3) -0.008(3)
C3 0.035(3) 0.039(3) 0.039(3) 0.001(2) -0.001(2) -0.005(2)
C4 0.033(3) 0.038(3) 0.041(3) 0.007(2) -0.005(2) -0.007(2)
C5 0.039(3) 0.056(4) 0.056(4) 0.005(3) -0.013(3) -0.021(3)
C6 0.051(4) 0.062(4) 0.054(4) 0.001(3) -0.003(3) -0.025(3)
C7 0.053(4) 0.047(4) 0.058(4) 0.006(3) 0.008(3) -0.019(3)
C8 0.032(3) 0.054(4) 0.054(4) 0.003(3) 0.006(3) -0.014(3)
C9 0.098(7) 0.091(6) 0.076(6) -0.006(5) 0.009(5) 0.000(5)

loop_
_atom_type_symbol
_atom_type_description
_atom_type_scat_dispersion_real
_atom_type_scat_dispersion_imag
_atom_type_scat_source
C C 0.0033 0.0016 'International Tables Vol C Tables 4.2.6.8 and 6.1.1.4'
H H 0.0000 0.0000 'International Tables Vol C Tables 4.2.6.8 and 6.1.1.4'
O O 0.0106 0.0060 'International Tables Vol C Tables 4.2.6.8 and 6.1.1.4'
N N 0.0061 0.0033 'International Tables Vol C Tables 4.2.6.8 and 6.1.1.4'
Cl Cl 0.1484 0.1585 'International Tables Vol C Tables 4.2.6.8 and 6.1.1.4'
Zn Zn 0.2839 1.4301 'International Tables Vol C Tables 4.2.6.8 and 6.1.1.4'

loop_
_geom_angle_atom_site_label_1
_geom_angle_atom_site_label_2
_geom_angle_atom_site_label_3
_geom_angle_site_symmetry_1
_geom_angle_site_symmetry_3
_geom_angle
_geom_angle_publ_flag
O2 Zn1 N2 2_666 . 133.86(19) ?
O2 Zn1 O2 2_666 . 79.66(16) ?
N2 Zn1 O2 . . 84.02(16) ?
O2 Zn1 O1 2_666 . 101.43(15) ?
N2 Zn1 O1 . . 76.77(15) ?
O2 Zn1 O1 . . 154.22(16) ?
O2 Zn1 Cl1 2_666 . 111.63(13) ?
N2 Zn1 Cl1 . . 114.26(13) ?
O2 Zn1 Cl1 . . 105.34(13) ?
O1 Zn1 Cl1 . . 98.22(12) ?
O2 Zn1 Zn1 2_666 2_666 40.82(11) ?
N2 Zn1 Zn1 . 2_666 111.86(13) ?
O2 Zn1 Zn1 . 2_666 38.83(10) ?
O1 Zn1 Zn1 . 2_666 136.45(11) ?
Cl1 Zn1 Zn1 . 2_666 114.25(5) ?
C1 N1 N2 . . 116.6(4) ?
C1 N1 H1 . . 121.7 ?
N2 N1 H1 . . 121.7 ?
C2 N2 N1 . . 117.7(4) ?
C2 N2 Zn1 . . 129.2(4) ?
N1 N2 Zn1 . . 112.3(3) ?
C1 N3 H3A . . 120.0 ?
C1 N3 H3B . . 120.0 ?
H3A N3 H3B . . 120.0 ?
C1 O1 Zn1 . . 113.2(3) ?
C4 O2 Zn1 . 2_666 131.1(3) ?
C4 O2 Zn1 . . 127.6(3) ?
Zn1 O2 Zn1 2_666 . 100.34(16) ?
C9 O3 H3 . . 109.5 ?
O1 C1 N3 . . 123.0(5) ?
O1 C1 N1 . . 120.4(5) ?
N3 C1 N1 . . 116.6(5) ?
N2 C2 C3 . . 124.7(5) ?
N2 C2 H2 . . 117.6 ?
C3 C2 H2 . . 117.6 ?
C8 C3 C4 . . 118.7(5) ?
C8 C3 C2 . . 116.9(5) ?
C4 C3 C2 . . 124.3(5) ?
O2 C4 C5 . . 121.2(5) ?
O2 C4 C3 . . 121.2(5) ?
C5 C4 C3 . . 117.6(5) ?
C4 C5 C6 . . 122.1(5) ?
C4 C5 H5 . . 118.9 ?
C6 C5 H5 . . 118.9 ?
C7 C6 C5 . . 120.1(6) ?
C7 C6 H6 . . 120.0 ?
C5 C6 H6 . . 120.0 ?
C8 C7 C6 . . 118.8(5) ?
C8 C7 H7 . . 120.6 ?
C6 C7 H7 . . 120.6 ?
C7 C8 C3 . . 122.6(5) ?
C7 C8 H8 . . 118.7 ?
C3 C8 H8 . . 118.7 ?
O3 C9 H9A . . 109.5 ?
O3 C9 H9B . . 109.5 ?
H9A C9 H9B . . 109.5 ?
O3 C9 H9C . . 109.5 ?
H9A C9 H9C . . 109.5 ?
H9B C9 H9C . . 109.5 ?

loop_
_geom_bond_atom_site_label_1
_geom_bond_atom_site_label_2
_geom_bond_site_symmetry_2
_geom_bond_distance
_geom_bond_publ_flag
Zn1 O2 2_666 1.996(4) ?
Zn1 N2 . 2.072(4) ?
Zn1 O2 . 2.081(4) ?
Zn1 O1 . 2.148(4) ?
Zn1 Cl1 . 2.2616(18) ?
Zn1 Zn1 2_666 3.1317(13) ?
C1 N1 . 1.362(7) yes
N1 N2 . 1.391(6) yes
N1 H1 . 0.8600 ?
C2 N2 . 1.288(7) yes
C1 N3 . 1.336(7) yes
N3 H3A . 0.8600 ?
N3 H3B . 0.8600 ?
C1 O1 . 1.246(6) yes
O2 C4 . 1.333(6) ?
O2 Zn1 2_666 1.996(4) ?
O3 C9 . 1.410(9) ?
O3 H3 . 0.8200 ?
C2 C3 . 1.442(8) ?
C2 H2 . 0.9300 ?
C3 C8 . 1.414(7) ?
C3 C4 . 1.424(7) ?
C4 C5 . 1.386(8) ?
C5 C6 . 1.398(8) ?
C5 H5 . 0.9300 ?
C6 C7 . 1.390(8) ?
C6 H6 . 0.9300 ?
C7 C8 . 1.359(8) ?
C7 H7 . 0.9300 ?
C8 H8 . 0.9300 ?
C9 H9A . 0.9600 ?
C9 H9B . 0.9600 ?
C9 H9C . 0.9600 ?

loop_
_geom_hbond_atom_site_label_D
_geom_hbond_atom_site_label_H
_geom_hbond_atom_site_label_A
_geom_hbond_site_symmetry_A
_geom_hbond_distance_DH
_geom_hbond_distance_HA
_geom_hbond_distance_DA
_geom_hbond_angle_DHA
_geom_hbond_publ_flag
N3 H3A O3 . 0.86 2.078 2.929(7) 169.89 yes
N3 H3B O3 2_565 0.86 2.266 3.040(8) 149.66 yes
O3 H3 O1 2_665 0.82 2.130 2.923(6) 162.56 yes
N1 H1 Cl1 1_455 0.86 2.334 3.175(5) 165.9 yes

loop_
_geom_torsion_atom_site_label_1
_geom_torsion_atom_site_label_2
_geom_torsion_atom_site_label_3
_geom_torsion_atom_site_label_4
_geom_torsion_site_symmetry_1
_geom_torsion_site_symmetry_2
_geom_torsion_site_symmetry_3
_geom_torsion_site_symmetry_4
_geom_torsion
_geom_torsion_publ_flag
C1 N1 N2 C2 . . . . 174.9(5) ?
C1 N1 N2 Zn1 . . . . 4.1(6) ?
O2 Zn1 N2 C2 2_666 . . . 91.5(5) ?
O2 Zn1 N2 C2 . . . . 22.0(5) ?
O1 Zn1 N2 C2 . . . . -175.3(5) ?
Cl1 Zn1 N2 C2 . . . . -82.1(5) ?
Zn1 Zn1 N2 C2 2_666 . . . 49.7(5) ?
O2 Zn1 N2 N1 2_666 . . . -99.0(4) ?
O2 Zn1 N2 N1 . . . . -168.5(4) ?
O1 Zn1 N2 N1 . . . . -5.8(3) ?
Cl1 Zn1 N2 N1 . . . . 87.4(3) ?
Zn1 Zn1 N2 N1 2_666 . . . -140.8(3) ?
O2 Zn1 O1 C1 2_666 . . . 140.1(4) ?
N2 Zn1 O1 C1 . . . . 7.4(4) ?
O2 Zn1 O1 C1 . . . . 50.2(5) ?
Cl1 Zn1 O1 C1 . . . . -105.8(4) ?
Zn1 Zn1 O1 C1 2_666 . . . 115.3(4) ?
O2 Zn1 O2 C4 2_666 . . . -170.0(6) ?
N2 Zn1 O2 C4 . . . . -33.3(5) ?
O1 Zn1 O2 C4 . . . . -75.1(6) ?
Cl1 Zn1 O2 C4 . . . . 80.3(5) ?
Zn1 Zn1 O2 C4 2_666 . . . -170.0(6) ?
O2 Zn1 O2 Zn1 2_666 . . 2_666 0.0 ?
N2 Zn1 O2 Zn1 . . . 2_666 136.7(2) ?
O1 Zn1 O2 Zn1 . . . 2_666 94.9(3) ?
Cl1 Zn1 O2 Zn1 . . . 2_666 -109.78(15) ?
Zn1 O1 C1 N3 . . . . 172.7(4) ?
Zn1 O1 C1 N1 . . . . -7.7(6) ?
N2 N1 C1 O1 . . . . 2.6(8) ?
N2 N1 C1 N3 . . . . -177.8(5) ?
N1 N2 C2 C3 . . . . -177.6(5) ?
Zn1 N2 C2 C3 . . . . -8.6(8) ?
N2 C2 C3 C8 . . . . 170.2(5) ?
N2 C2 C3 C4 . . . . -6.7(9) ?
Zn1 O2 C4 C5 2_666 . . . 44.8(8) ?
Zn1 O2 C4 C5 . . . . -148.4(5) ?
Zn1 O2 C4 C3 2_666 . . . -136.0(5) ?
Zn1 O2 C4 C3 . . . . 30.9(8) ?
C8 C3 C4 O2 . . . . 178.3(5) ?
C2 C3 C4 O2 . . . . -4.9(9) ?
C8 C3 C4 C5 . . . . -2.4(8) ?
C2 C3 C4 C5 . . . . 174.4(6) ?
O2 C4 C5 C6 . . . . -178.3(6) ?
C3 C4 C5 C6 . . . . 2.5(9) ?
C4 C5 C6 C7 . . . . -1.3(10) ?
C5 C6 C7 C8 . . . . 0.0(10) ?
C6 C7 C8 C3 . . . . -0.1(9) ?
C4 C3 C8 C7 . . . . 1.3(9) ?
C2 C3 C8 C7 . . . . -175.8(6) ?
